data_4108781
loop_
_publ_author_name
'Ryo Shintani'
'Soyoung Park'
'Fumitaka Shirozu'
'Masataka Murakami'
'Tamio Hayashi'

_publ_section_title
;
 Palladium-Catalyzed Asymmetric Decarboxylative Lactamization of
 \g-Methylidene-\d-valerolactones with Isocyanates: Conversion of Racemic
 Lactones to Enantioenriched Lactams
;
_journal_name_full 'Journal of the American Chemical Society'
_journal_page_first 16174
_journal_page_last 16175
_journal_paper_doi 10.1021/ja807662b
_journal_volume 130
_journal_year 2008
_chemical_absolute_configuration 'CHOOSE rm ad rmad syn or unk'
_chemical_formula_moiety 'C45 H49 Cl N O5 P Pd '
_chemical_formula_sum 'C45 H49 Cl N O5 P Pd'
_chemical_formula_weight 856.71
_space_group_IT_number 19
_symmetry_cell_setting orthorhombic
_symmetry_Int_Tables_number 19
_symmetry_space_group_name_Hall 'P 2ac 2ab'
_symmetry_space_group_name_H-M 'P 21 21 21'
_audit_creation_date 2008-08-19
_audit_creation_method 'by CrystalStructure 3.8'
_cell_angle_alpha 90.0000
_cell_angle_beta 90.0000
_cell_angle_gamma 90.0000
_cell_formula_units_Z 4
_cell_length_a 8.0654(16)
_cell_length_b 20.143(3)
_cell_length_c 24.741(4)
_cell_measurement_reflns_used 36953
_cell_measurement_temperature 123.1
_cell_measurement_theta_max 27.5
_cell_measurement_theta_min 3.0
_cell_volume 4019.5(12)
_computing_cell_refinement PROCESS-AUTO
_computing_data_collection PROCESS-AUTO
_computing_data_reduction CrystalStructure
_computing_publication_material 'CrystalStructure 3.8'
_computing_structure_refinement SHELXL
_computing_structure_solution SHELXS97
_diffrn_detector_area_resol_mean 10.00
_diffrn_measured_fraction_theta_full 0.998
_diffrn_measured_fraction_theta_max 0.998
_diffrn_measurement_device_type 'Rigaku RAXIS-RAPID'
_diffrn_measurement_method \w
_diffrn_radiation_type 'Mo K\a'
_diffrn_radiation_wavelength 0.71075
_diffrn_reflns_av_R_equivalents 0.048
_diffrn_reflns_limit_h_max 9
_diffrn_reflns_limit_h_min -10
_diffrn_reflns_limit_k_max 26
_diffrn_reflns_limit_k_min -26
_diffrn_reflns_limit_l_max 32
_diffrn_reflns_limit_l_min -32
_diffrn_reflns_number 38773
_diffrn_reflns_theta_full 27.48
_diffrn_reflns_theta_max 27.48
_exptl_absorpt_coefficient_mu 0.615
_exptl_absorpt_correction_T_max 0.884
_exptl_absorpt_correction_T_min 0.518
_exptl_absorpt_correction_type multi-scan
_exptl_absorpt_process_details
;
    Higashi, T. (1995). Program for Absorption Correction.
    Rigaku Corporation, Tokyo, Japan.
;
_exptl_crystal_colour colorless
_exptl_crystal_density_diffrn 1.416
_exptl_crystal_description prism
_exptl_crystal_F_000 1776.00
_exptl_crystal_size_max 0.45
_exptl_crystal_size_mid 0.30
_exptl_crystal_size_min 0.20
_refine_diff_density_max 1.04
_refine_diff_density_min -1.59
_refine_ls_abs_structure_details 'Flack, H. D. (1983), Acta Cryst. A39, 876-881.  4056 Friedel Pairs'
_refine_ls_abs_structure_Flack 0.01(4)
_refine_ls_extinction_method none
_refine_ls_goodness_of_fit_ref 1.171
_refine_ls_hydrogen_treatment refall
_refine_ls_number_parameters 488
_refine_ls_number_reflns 9216
_refine_ls_R_factor_gt 0.0741
_refine_ls_shift/su_max 0.0010
_refine_ls_structure_factor_coef Fsqd
_refine_ls_weighting_details 'w = 1/[\s^2^(Fo^2^)+(0.0000P)^2^+21.3064P] where P=(Fo^2^+2Fc^2^)/3'
_refine_ls_weighting_scheme calc
_refine_ls_wR_factor_ref 0.1625
_reflns_number_gt 8634
_reflns_number_total 9216
_reflns_threshold_expression F^2^>2.0\s(F^2^)
_cod_data_source_file ja807662b_si_003.cif
_cod_data_source_block '_80818yuki'
_cod_original_cell_volume 4019.6(12)
_cod_original_formula_sum 'C45 H49 Cl N O5 P Pd '
_cod_database_code 4108781

loop_
_symmetry_equiv_pos_site_id
_symmetry_equiv_pos_as_xyz
1 +X,+Y,+Z
2 1/2+X,1/2-Y,-Z
3 -X,1/2+Y,1/2-Z
4 1/2-X,-Y,1/2+Z

loop_
_atom_site_label
_atom_site_type_symbol
_atom_site_fract_x
_atom_site_fract_y
_atom_site_fract_z
_atom_site_U_iso_or_equiv
_atom_site_adp_type
_atom_site_occupancy
_atom_site_symmetry_multiplicity
_atom_site_calc_flag
_atom_site_refinement_flags
Pd(1) Pd 0.06538(9) 0.30987(3) 0.15049(2) 0.04814(18) Uani 1.00 1 d .
Cl(1) Cl 0.2561(4) 0.23872(8) 0.10678(8) 0.0746(9) Uani 1.00 1 d .
P(1) P 0.2477(2) 0.38614(7) 0.18016(6) 0.0277(3) Uani 1.00 1 d .
O(1) O 0.1259(11) 0.3841(2) 0.0322(2) 0.083(2) Uani 1.00 1 d .
O(2) O 0.6454(6) 0.5564(2) 0.06207(19) 0.0352(10) Uani 1.00 1 d .
O(3) O 0.4360(6) 0.36208(18) 0.19087(14) 0.0267(8) Uani 1.00 1 d .
O(4) O 0.1935(5) 0.4096(2) 0.24131(16) 0.0285(9) Uani 1.00 1 d .
O(5) O 0.9613(10) 0.7171(2) 0.1588(3) 0.082(2) Uani 1.00 1 d .
N(1) N 0.2801(6) 0.4506(2) 0.14055(18) 0.0260(10) Uani 1.00 1 d .
C(1) C 0.948(2) 0.7248(5) 0.2116(4) 0.094(4) Uani 1.00 1 d .
C(2) C 0.4651(7) 0.3203(2) 0.2350(2) 0.0248(11) Uani 1.00 1 d .
C(3) C 0.4732(7) 0.3475(2) 0.2853(2) 0.0217(11) Uani 1.00 1 d .
C(4) C 0.4439(8) 0.4200(2) 0.2927(2) 0.0240(11) Uani 1.00 1 d .
C(5) C 0.3014(7) 0.4476(2) 0.2729(2) 0.0245(11) Uani 1.00 1 d .
C(6) C 0.9132(16) 0.6606(4) 0.2415(3) 0.076(3) Uani 1.00 1 d .
C(7) C 0.4860(8) 0.2518(2) 0.2246(2) 0.0324(14) Uani 1.00 1 d .
C(8) C 0.5198(10) 0.2110(3) 0.2674(2) 0.0395(17) Uani 1.00 1 d .
C(9) C 0.5289(8) 0.2353(2) 0.3202(2) 0.0287(13) Uani 1.00 1 d .
C(10) C 0.5040(7) 0.3045(2) 0.3305(2) 0.0264(11) Uani 1.00 1 d .
C(11) C 0.5551(9) 0.1919(3) 0.3651(2) 0.0385(14) Uani 1.00 1 d .
C(12) C 0.5578(10) 0.2155(2) 0.4167(2) 0.0347(14) Uani 1.00 1 d .
C(13) C 0.5343(7) 0.2831(2) 0.4266(2) 0.0287(12) Uani 1.00 1 d .
C(14) C 0.5052(7) 0.3268(2) 0.3851(2) 0.0259(12) Uani 1.00 1 d .
C(15) C 0.5640(9) 0.4630(2) 0.3176(2) 0.0260(11) Uani 1.00 1 d .
C(16) C 0.5193(9) 0.5310(2) 0.3266(2) 0.0315(15) Uani 1.00 1 d .
C(17) C 0.3635(9) 0.5538(2) 0.3113(2) 0.0324(15) Uani 1.00 1 d .
C(18) C 0.2539(10) 0.5135(3) 0.2838(2) 0.0352(15) Uani 1.00 1 d .
C(19) C 0.7284(9) 0.4414(3) 0.3308(2) 0.0358(15) Uani 1.00 1 d .
C(20) C 0.8400(10) 0.4849(3) 0.3523(3) 0.0474(18) Uani 1.00 1 d .
C(21) C 0.7958(11) 0.5523(3) 0.3614(2) 0.049(2) Uani 1.00 1 d .
C(22) C 0.6382(10) 0.5736(3) 0.3492(2) 0.0439(18) Uani 1.00 1 d .
C(23) C -0.1500(10) 0.3545(5) 0.1875(5) 0.086(4) Uani 1.00 1 d .
C(24) C -0.1512(18) 0.2545(7) 0.1394(10) 0.181(11) Uani 1.00 1 d .
C(25) C -0.2030(19) 0.3189(11) 0.1397(7) 0.284(19) Uani 1.00 1 d .
C(26) C 0.1274(9) 0.4776(3) 0.1129(2) 0.0355(15) Uani 1.00 1 d .
C(27) C 0.0544(8) 0.5340(3) 0.1454(2) 0.0355(13) Uani 1.00 1 d .
C(28) C 0.9972(13) 0.7770(4) 0.1296(4) 0.072(3) Uani 1.00 1 d .
C(29) C 0.4388(9) 0.4856(2) 0.1274(2) 0.0257(11) Uani 1.00 1 d .
C(30) C 0.5515(9) 0.5007(2) 0.1747(2) 0.0289(12) Uani 1.00 1 d .
C(31) C 0.1645(9) 0.4960(3) 0.0540(2) 0.0330(14) Uani 1.00 1 d .
C(32) C 0.1611(13) 0.4468(3) 0.0144(2) 0.053(2) Uani 1.00 1 d .
C(33) C 0.1937(11) 0.4629(3) -0.0393(2) 0.048(2) Uani 1.00 1 d .
C(34) C 0.2278(10) 0.5280(3) -0.0536(2) 0.0410(17) Uani 1.00 1 d .
C(35) C 0.2220(9) 0.5770(3) -0.0153(2) 0.0374(15) Uani 1.00 1 d .
C(36) C 0.1928(8) 0.5609(3) 0.0384(2) 0.0277(12) Uani 1.00 1 d .
C(37) C 0.138(2) 0.3314(4) -0.0071(4) 0.139(8) Uani 1.00 1 d .
C(38) C 0.5286(10) 0.4528(2) 0.0805(2) 0.0378(17) Uani 1.00 1 d .
C(39) C 0.5116(15) 0.3862(3) 0.0671(2) 0.069(3) Uani 1.00 1 d .
C(40) C 0.5937(19) 0.3583(3) 0.0238(3) 0.087(4) Uani 1.00 1 d .
C(41) C 0.6976(17) 0.3958(4) -0.0063(3) 0.092(4) Uani 1.00 1 d .
C(42) C 0.6350(10) 0.4908(3) 0.0492(2) 0.0403(17) Uani 1.00 1 d .
C(43) C 0.7220(14) 0.4623(4) 0.0056(3) 0.064(2) Uani 1.00 1 d .
C(44) C 0.7374(10) 0.5986(4) 0.0255(3) 0.055(2) Uani 1.00 1 d .
C(45) C 0.9818(13) 0.7636(5) 0.0709(4) 0.073(2) Uani 1.00 1 d .
H(1) H 0.4769 0.2346 0.1890 0.039 Uiso 1.00 1 c R
H(2) H 0.5374 0.1650 0.2611 0.047 Uiso 1.00 1 c R
H(3) H 0.5709 0.1458 0.3588 0.046 Uiso 1.00 1 c R
H(4) H 0.5757 0.1858 0.4460 0.042 Uiso 1.00 1 c R
H(5) H 0.5384 0.2991 0.4627 0.034 Uiso 1.00 1 c R
H(6) H 0.4858 0.3724 0.3928 0.031 Uiso 1.00 1 c R
H(7) H 0.3320 0.5980 0.3199 0.039 Uiso 1.00 1 c R
H(8) H 0.1488 0.5298 0.2726 0.042 Uiso 1.00 1 c R
H(9) H 0.7597 0.3966 0.3246 0.043 Uiso 1.00 1 c R
H(10) H 0.9483 0.4700 0.3613 0.057 Uiso 1.00 1 c R
H(11) H 0.8747 0.5825 0.3759 0.059 Uiso 1.00 1 c R
H(12) H 0.6089 0.6185 0.3563 0.053 Uiso 1.00 1 c R
H(13) H 0.1925 0.4293 -0.0662 0.058 Uiso 1.00 1 c R
H(14) H 0.2551 0.5386 -0.0899 0.049 Uiso 1.00 1 c R
H(15) H 0.2381 0.6221 -0.0255 0.045 Uiso 1.00 1 c R
H(16) H 0.1922 0.5951 0.0649 0.033 Uiso 1.00 1 c R
H(17) H 0.4412 0.3589 0.0885 0.082 Uiso 1.00 1 c R
H(18) H 0.5774 0.3128 0.0152 0.104 Uiso 1.00 1 c R
H(19) H 0.7545 0.3763 -0.0359 0.110 Uiso 1.00 1 c R
H(20) H 0.7962 0.4883 -0.0154 0.077 Uiso 1.00 1 c R
H(21) H 0.7932 0.6536 0.2440 0.091 Uiso 1.00 1 c R
H(22) H 0.9602 0.6632 0.2780 0.091 Uiso 1.00 1 c R
H(23) H 0.9640 0.6235 0.2220 0.091 Uiso 1.00 1 c R
H(24) H -0.0197 0.5160 0.1732 0.043 Uiso 1.00 1 c R
H(25) H -0.0083 0.5634 0.1214 0.043 Uiso 1.00 1 c R
H(26) H 0.1440 0.5591 0.1627 0.043 Uiso 1.00 1 c R
H(27) H 0.5230 0.5443 0.1897 0.035 Uiso 1.00 1 c R
H(28) H 0.6670 0.5011 0.1624 0.035 Uiso 1.00 1 c R
H(29) H 0.5374 0.4666 0.2026 0.035 Uiso 1.00 1 c R
H(30) H 0.0365 0.3299 -0.0288 0.167 Uiso 1.00 1 c R
H(31) H 0.1530 0.2889 0.0116 0.167 Uiso 1.00 1 c R
H(32) H 0.2334 0.3395 -0.0308 0.167 Uiso 1.00 1 c R
H(33) H 0.8539 0.6001 0.0367 0.066 Uiso 1.00 1 c R
H(34) H 0.6908 0.6435 0.0262 0.066 Uiso 1.00 1 c R
H(35) H 0.7299 0.5807 -0.0113 0.066 Uiso 1.00 1 c R
H(36) H 1.0875 0.7467 0.0570 0.087 Uiso 1.00 1 c R
H(37) H 0.9529 0.8047 0.0520 0.087 Uiso 1.00 1 c R
H(38) H 0.8948 0.7305 0.0649 0.087 Uiso 1.00 1 c R
H(39) H 0.8567 0.7566 0.2191 0.113 Uiso 1.00 1 c R
H(40) H 1.0516 0.7444 0.2256 0.113 Uiso 1.00 1 c R
H(41) H 1.1110 0.7922 0.1380 0.086 Uiso 1.00 1 c R
H(42) H 0.9186 0.8124 0.1403 0.086 Uiso 1.00 1 c R
H(43) H 0.0432 0.4412 0.1123 0.043 Uiso 1.00 1 c R
H(44) H 0.4040 0.5300 0.1134 0.031 Uiso 1.00 1 c R
H(45) H -0.1853 0.3358 0.2227 0.103 Uiso 1.00 1 c R
H(46) H -0.1572 0.4035 0.1859 0.103 Uiso 1.00 1 c R
H(47) H -0.1610 0.2309 0.1045 0.217 Uiso 1.00 1 c R
H(48) H -0.1868 0.2272 0.1706 0.217 Uiso 1.00 1 c R
H(49) H -0.2550 0.3410 0.1077 0.341 Uiso 1.00 1 c R

loop_
_atom_site_aniso_label
_atom_site_aniso_U_11
_atom_site_aniso_U_22
_atom_site_aniso_U_33
_atom_site_aniso_U_12
_atom_site_aniso_U_13
_atom_site_aniso_U_23
Pd(1) 0.0681(4) 0.0353(2) 0.0411(2) -0.0270(2) -0.0230(3) 0.0132(2)
Cl(1) 0.170(2) 0.0173(6) 0.0368(9) 0.0024(11) -0.0282(13) -0.0051(6)
P(1) 0.0403(9) 0.0199(6) 0.0230(6) -0.0076(6) -0.0056(6) 0.0033(5)
O(1) 0.183(8) 0.021(2) 0.044(3) -0.020(3) -0.050(4) 0.000(2)
O(2) 0.038(2) 0.032(2) 0.036(2) -0.000(2) 0.013(2) 0.0083(19)
O(3) 0.041(2) 0.0194(17) 0.0195(17) -0.0014(19) 0.0024(19) 0.0000(14)
O(4) 0.030(2) 0.029(2) 0.027(2) 0.0015(18) -0.0029(17) 0.0038(17)
O(5) 0.116(6) 0.047(3) 0.081(4) 0.003(3) 0.038(4) -0.006(3)
N(1) 0.032(2) 0.024(2) 0.022(2) -0.009(2) -0.009(2) 0.0047(18)
C(1) 0.138(12) 0.089(7) 0.056(5) 0.017(8) 0.012(7) 0.000(5)
C(2) 0.030(3) 0.019(2) 0.026(2) -0.000(2) 0.002(2) 0.002(2)
C(3) 0.018(2) 0.018(2) 0.029(2) -0.000(2) -0.000(2) 0.002(2)
C(4) 0.032(3) 0.020(2) 0.020(2) -0.010(2) 0.001(2) 0.0004(19)
C(5) 0.028(3) 0.025(2) 0.021(2) 0.002(2) 0.004(2) -0.001(2)
C(6) 0.097(9) 0.078(6) 0.054(5) 0.024(6) 0.015(5) 0.000(4)
C(7) 0.045(4) 0.021(2) 0.032(3) -0.004(2) 0.001(2) -0.006(2)
C(8) 0.061(5) 0.018(2) 0.040(3) 0.001(2) 0.002(3) -0.003(2)
C(9) 0.032(3) 0.020(2) 0.035(3) -0.000(2) -0.000(2) 0.003(2)
C(10) 0.033(3) 0.018(2) 0.028(2) 0.003(2) 0.000(2) 0.002(2)
C(11) 0.053(4) 0.018(2) 0.044(3) 0.004(3) -0.003(3) 0.006(2)
C(12) 0.041(3) 0.027(2) 0.037(3) 0.004(3) -0.009(3) 0.012(2)
C(13) 0.023(3) 0.032(2) 0.031(2) 0.001(2) -0.002(2) 0.003(2)
C(14) 0.030(3) 0.019(2) 0.029(2) 0.000(2) -0.002(2) 0.001(2)
C(15) 0.036(3) 0.020(2) 0.022(2) -0.008(2) 0.004(2) 0.002(2)
C(16) 0.058(4) 0.020(2) 0.016(2) -0.006(2) 0.007(2) 0.001(2)
C(17) 0.060(4) 0.017(2) 0.021(2) 0.003(2) 0.009(2) 0.001(2)
C(18) 0.056(4) 0.029(3) 0.021(2) 0.012(3) 0.011(2) 0.004(2)
C(19) 0.043(4) 0.034(3) 0.030(3) -0.010(3) 0.002(2) 0.004(2)
C(20) 0.045(4) 0.053(4) 0.044(3) -0.021(3) -0.015(3) 0.004(3)
C(21) 0.070(6) 0.043(3) 0.033(3) -0.028(3) 0.004(3) -0.006(2)
C(22) 0.081(5) 0.024(2) 0.027(2) -0.025(3) 0.004(3) -0.003(2)
C(23) 0.019(4) 0.091(7) 0.147(11) -0.006(4) 0.009(5) 0.058(7)
C(24) 0.084(10) 0.113(11) 0.34(3) -0.059(9) -0.095(15) 0.134(16)
C(25) 0.14(2) 0.59(5) 0.122(16) -0.12(3) -0.062(15) 0.09(3)
C(26) 0.051(4) 0.026(2) 0.030(3) -0.011(2) -0.015(2) 0.011(2)
C(27) 0.030(3) 0.046(3) 0.031(2) -0.003(2) -0.005(3) 0.008(2)
C(28) 0.066(6) 0.057(5) 0.092(7) -0.011(4) 0.032(5) -0.009(4)
C(29) 0.040(3) 0.016(2) 0.021(2) -0.005(2) 0.001(2) -0.0003(19)
C(30) 0.042(3) 0.023(2) 0.022(2) -0.006(2) 0.003(2) -0.003(2)
C(31) 0.042(4) 0.029(3) 0.028(3) -0.008(2) -0.015(2) 0.004(2)
C(32) 0.099(7) 0.029(3) 0.030(3) -0.004(4) -0.025(4) 0.004(2)
C(33) 0.081(6) 0.034(3) 0.028(3) 0.008(3) -0.018(3) -0.007(2)
C(34) 0.051(4) 0.049(4) 0.024(2) 0.008(3) -0.006(3) 0.005(2)
C(35) 0.047(4) 0.033(3) 0.033(3) -0.003(3) -0.005(3) 0.011(2)
C(36) 0.029(3) 0.025(2) 0.029(2) 0.003(2) -0.009(2) 0.002(2)
C(37) 0.33(2) 0.028(4) 0.057(5) -0.011(7) -0.086(10) -0.012(3)
C(38) 0.074(5) 0.022(2) 0.018(2) 0.011(3) -0.002(2) -0.003(2)
C(39) 0.158(11) 0.025(3) 0.022(3) 0.009(4) 0.004(4) -0.004(2)
C(40) 0.201(14) 0.033(3) 0.026(3) 0.032(6) 0.012(6) -0.004(3)
C(41) 0.180(13) 0.066(5) 0.029(3) 0.068(7) 0.031(5) 0.005(4)
C(42) 0.059(4) 0.033(3) 0.029(3) 0.019(3) 0.010(3) 0.007(2)
C(43) 0.094(8) 0.061(5) 0.037(4) 0.027(5) 0.032(4) 0.013(3)
C(44) 0.041(4) 0.058(4) 0.066(5) 0.004(3) 0.022(4) 0.034(4)
C(45) 0.068(7) 0.070(6) 0.080(6) 0.007(5) -0.008(5) 0.006(5)

loop_
_atom_type_symbol
_atom_type_description
_atom_type_scat_dispersion_real
_atom_type_scat_dispersion_imag
_atom_type_scat_source
C C 0.003 0.002
;
International Tables for Crystallography
(1992, Vol. C, Tables 4.2.6.8 and 6.1.1.4)
;
H H 0.000 0.000
;
International Tables for Crystallography
(1992, Vol. C, Table 6.1.1.4)
;
O O 0.011 0.006
;
International Tables for Crystallography
(1992, Vol. C, Tables 4.2.6.8 and 6.1.1.4)
;
Cl Cl 0.148 0.159
;
International Tables for Crystallography
(1992, Vol. C, Tables 4.2.6.8 and 6.1.1.4)
;
N N 0.006 0.003
;
International Tables for Crystallography
(1992, Vol. C, Tables 4.2.6.8 and 6.1.1.4)
;
P P 0.102 0.094
;
International Tables for Crystallography
(1992, Vol. C, Tables 4.2.6.8 and 6.1.1.4)
;
Pd Pd -0.999 1.007
;
International Tables for Crystallography
(1992, Vol. C, Tables 4.2.6.8 and 6.1.1.4)
;

loop_
_geom_angle_atom_site_label_1
_geom_angle_atom_site_label_2
_geom_angle_atom_site_label_3
_geom_angle
_geom_angle_publ_flag
Cl(1) Pd(1) P(1) 97.93(8) yes
Cl(1) Pd(1) C(23) 165.8(2) yes
Cl(1) Pd(1) C(24) 99.2(4) yes
Cl(1) Pd(1) C(25) 129.6(5) yes
P(1) Pd(1) C(23) 95.9(2) yes
P(1) Pd(1) C(24) 162.4(5) yes
P(1) Pd(1) C(25) 129.0(6) yes
C(23) Pd(1) C(24) 66.7(5) yes
C(23) Pd(1) C(25) 38.9(6) yes
C(24) Pd(1) C(25) 37.0(7) yes
Pd(1) P(1) O(3) 117.57(15) yes
Pd(1) P(1) O(4) 108.83(17) yes
Pd(1) P(1) N(1) 116.59(18) yes
O(3) P(1) O(4) 100.7(2) yes
O(3) P(1) N(1) 100.6(2) yes
O(4) P(1) N(1) 111.3(2) yes
C(32) O(1) C(37) 116.6(6) yes
C(42) O(2) C(44) 117.1(5) yes
P(1) O(3) C(2) 117.8(3) yes
P(1) O(4) C(5) 120.4(3) yes
C(1) O(5) C(28) 114.6(7) yes
P(1) N(1) C(26) 115.1(4) yes
P(1) N(1) C(29) 129.5(4) yes
C(26) N(1) C(29) 115.4(4) yes
O(5) C(1) C(6) 113.5(8) yes
O(3) C(2) C(3) 118.6(4) yes
O(3) C(2) C(7) 117.8(4) yes
C(3) C(2) C(7) 123.6(5) yes
C(2) C(3) C(4) 119.9(4) yes
C(2) C(3) C(10) 118.5(4) yes
C(4) C(3) C(10) 121.6(4) yes
C(3) C(4) C(5) 119.3(5) yes
C(3) C(4) C(15) 122.4(5) yes
C(5) C(4) C(15) 118.3(4) yes
O(4) C(5) C(4) 120.0(4) yes
O(4) C(5) C(18) 117.0(5) yes
C(4) C(5) C(18) 123.0(5) yes
C(2) C(7) C(8) 118.0(5) yes
C(7) C(8) C(9) 121.5(5) yes
C(8) C(9) C(10) 120.1(5) yes
C(8) C(9) C(11) 121.3(5) yes
C(10) C(9) C(11) 118.5(5) yes
C(3) C(10) C(9) 118.2(4) yes
C(3) C(10) C(14) 123.3(5) yes
C(9) C(10) C(14) 118.5(5) yes
C(9) C(11) C(12) 121.2(5) yes
C(11) C(12) C(13) 120.1(5) yes
C(12) C(13) C(14) 121.1(5) yes
C(10) C(14) C(13) 120.5(5) yes
C(4) C(15) C(16) 118.2(6) yes
C(4) C(15) C(19) 122.5(5) yes
C(16) C(15) C(19) 119.2(5) yes
C(15) C(16) C(17) 120.0(5) yes
C(15) C(16) C(22) 118.3(6) yes
C(17) C(16) C(22) 121.6(5) yes
C(16) C(17) C(18) 121.3(5) yes
C(5) C(18) C(17) 118.3(6) yes
C(15) C(19) C(20) 120.3(6) yes
C(19) C(20) C(21) 120.6(7) yes
C(20) C(21) C(22) 119.6(7) yes
C(16) C(22) C(21) 121.9(6) yes
Pd(1) C(23) C(25) 71.6(7) yes
Pd(1) C(24) C(25) 75.4(9) yes
Pd(1) C(25) C(23) 69.5(7) yes
Pd(1) C(25) C(24) 67.6(9) yes
C(23) C(25) C(24) 112.7(16) yes
N(1) C(26) C(27) 110.4(5) yes
N(1) C(26) C(31) 111.0(5) yes
C(27) C(26) C(31) 113.6(5) yes
O(5) C(28) C(45) 108.8(7) yes
N(1) C(29) C(30) 116.2(4) yes
N(1) C(29) C(38) 111.6(4) yes
C(30) C(29) C(38) 113.1(6) yes
C(26) C(31) C(32) 119.6(5) yes
C(26) C(31) C(36) 121.6(5) yes
C(32) C(31) C(36) 118.7(6) yes
O(1) C(32) C(31) 115.7(6) yes
O(1) C(32) C(33) 124.2(6) yes
C(31) C(32) C(33) 120.1(6) yes
C(32) C(33) C(34) 120.1(6) yes
C(33) C(34) C(35) 119.9(6) yes
C(34) C(35) C(36) 120.0(6) yes
C(31) C(36) C(35) 121.1(5) yes
C(29) C(38) C(39) 123.7(6) yes
C(29) C(38) C(42) 118.8(5) yes
C(39) C(38) C(42) 117.5(6) yes
C(38) C(39) C(40) 122.1(8) yes
C(39) C(40) C(41) 119.9(7) yes
C(40) C(41) C(43) 120.8(9) yes
O(2) C(42) C(38) 116.3(6) yes
O(2) C(42) C(43) 122.9(6) yes
C(38) C(42) C(43) 120.7(6) yes
C(41) C(43) C(42) 119.0(8) yes
O(5) C(1) H(39) 108.9 no
O(5) C(1) H(40) 108.9 no
C(6) C(1) H(39) 108.9 no
C(6) C(1) H(40) 108.9 no
H(39) C(1) H(40) 107.7 no
C(1) C(6) H(21) 109.5 no
C(1) C(6) H(22) 109.5 no
C(1) C(6) H(23) 109.5 no
H(21) C(6) H(22) 109.5 no
H(21) C(6) H(23) 109.5 no
H(22) C(6) H(23) 109.5 no
C(2) C(7) H(1) 121.0 no
C(8) C(7) H(1) 121.0 no
C(7) C(8) H(2) 119.2 no
C(9) C(8) H(2) 119.2 no
C(9) C(11) H(3) 119.4 no
C(12) C(11) H(3) 119.4 no
C(11) C(12) H(4) 119.9 no
C(13) C(12) H(4) 119.9 no
C(12) C(13) H(5) 119.4 no
C(14) C(13) H(5) 119.4 no
C(10) C(14) H(6) 119.7 no
C(13) C(14) H(6) 119.7 no
C(16) C(17) H(7) 119.4 no
C(18) C(17) H(7) 119.4 no
C(5) C(18) H(8) 120.8 no
C(17) C(18) H(8) 120.8 no
C(15) C(19) H(9) 119.8 no
C(20) C(19) H(9) 119.8 no
C(19) C(20) H(10) 119.7 no
C(21) C(20) H(10) 119.7 no
C(20) C(21) H(11) 120.2 no
C(22) C(21) H(11) 120.2 no
C(16) C(22) H(12) 119.0 no
C(21) C(22) H(12) 119.0 no
Pd(1) C(23) H(45) 116.4 no
Pd(1) C(23) H(46) 116.4 no
C(25) C(23) H(45) 116.4 no
C(25) C(23) H(46) 116.4 no
H(45) C(23) H(46) 113.4 no
Pd(1) C(24) H(47) 115.9 no
Pd(1) C(24) H(48) 115.9 no
C(25) C(24) H(47) 115.9 no
C(25) C(24) H(48) 115.9 no
H(47) C(24) H(48) 112.9 no
Pd(1) C(25) H(49) 123.3 no
C(23) C(25) H(49) 123.3 no
C(24) C(25) H(49) 123.3 no
N(1) C(26) H(43) 107.2 no
C(27) C(26) H(43) 107.2 no
C(31) C(26) H(43) 107.2 no
C(26) C(27) H(24) 109.5 no
C(26) C(27) H(25) 109.5 no
C(26) C(27) H(26) 109.5 no
H(24) C(27) H(25) 109.5 no
H(24) C(27) H(26) 109.5 no
H(25) C(27) H(26) 109.5 no
O(5) C(28) H(41) 109.9 no
O(5) C(28) H(42) 109.9 no
C(45) C(28) H(41) 109.9 no
C(45) C(28) H(42) 109.9 no
H(41) C(28) H(42) 108.3 no
N(1) C(29) H(44) 104.9 no
C(30) C(29) H(44) 104.9 no
C(38) C(29) H(44) 104.9 no
C(29) C(30) H(27) 109.5 no
C(29) C(30) H(28) 109.5 no
C(29) C(30) H(29) 109.5 no
H(27) C(30) H(28) 109.5 no
H(27) C(30) H(29) 109.5 no
H(28) C(30) H(29) 109.5 no
C(32) C(33) H(13) 119.9 no
C(34) C(33) H(13) 119.9 no
C(33) C(34) H(14) 120.0 no
C(35) C(34) H(14) 120.0 no
C(34) C(35) H(15) 120.0 no
C(36) C(35) H(15) 120.0 no
C(31) C(36) H(16) 119.5 no
C(35) C(36) H(16) 119.5 no
O(1) C(37) H(30) 109.5 no
O(1) C(37) H(31) 109.5 no
O(1) C(37) H(32) 109.5 no
H(30) C(37) H(31) 109.5 no
H(30) C(37) H(32) 109.5 no
H(31) C(37) H(32) 109.5 no
C(38) C(39) H(17) 118.9 no
C(40) C(39) H(17) 118.9 no
C(39) C(40) H(18) 120.1 no
C(41) C(40) H(18) 120.1 no
C(40) C(41) H(19) 119.6 no
C(43) C(41) H(19) 119.6 no
C(41) C(43) H(20) 120.5 no
C(42) C(43) H(20) 120.5 no
O(2) C(44) H(33) 109.5 no
O(2) C(44) H(34) 109.5 no
O(2) C(44) H(35) 109.5 no
H(33) C(44) H(34) 109.5 no
H(33) C(44) H(35) 109.5 no
H(34) C(44) H(35) 109.5 no
C(28) C(45) H(36) 109.5 no
C(28) C(45) H(37) 109.5 no
C(28) C(45) H(38) 109.5 no
H(36) C(45) H(37) 109.5 no
H(36) C(45) H(38) 109.5 no
H(37) C(45) H(38) 109.5 no

loop_
_geom_bond_atom_site_label_1
_geom_bond_atom_site_label_2
_geom_bond_distance
_geom_bond_publ_flag
Pd(1) Cl(1) 2.364(2) yes
Pd(1) P(1) 2.2496(17) yes
Pd(1) C(23) 2.160(9) yes
Pd(1) C(24) 2.090(14) yes
Pd(1) C(25) 2.188(15) yes
P(1) O(3) 1.616(5) yes
P(1) O(4) 1.644(4) yes
P(1) N(1) 1.647(4) yes
O(1) C(32) 1.367(9) yes
O(1) C(37) 1.445(10) yes
O(2) C(42) 1.363(8) yes
O(2) C(44) 1.446(9) yes
O(3) C(2) 1.399(6) yes
O(4) C(5) 1.398(7) yes
O(5) C(1) 1.320(12) yes
O(5) C(28) 1.436(11) yes
N(1) C(26) 1.510(8) yes
N(1) C(29) 1.497(8) yes
C(1) C(6) 1.517(15) yes
C(2) C(3) 1.362(7) yes
C(2) C(7) 1.414(7) yes
C(3) C(4) 1.490(7) yes
C(3) C(10) 1.436(7) yes
C(4) C(5) 1.368(8) yes
C(4) C(15) 1.439(8) yes
C(5) C(18) 1.407(8) yes
C(7) C(8) 1.367(8) yes
C(8) C(9) 1.397(8) yes
C(9) C(10) 1.430(7) yes
C(9) C(11) 1.429(8) yes
C(10) C(14) 1.424(7) yes
C(11) C(12) 1.362(8) yes
C(12) C(13) 1.398(8) yes
C(13) C(14) 1.374(8) yes
C(15) C(16) 1.433(7) yes
C(15) C(19) 1.433(10) yes
C(16) C(17) 1.390(10) yes
C(16) C(22) 1.404(9) yes
C(17) C(18) 1.379(9) yes
C(19) C(20) 1.364(10) yes
C(20) C(21) 1.423(10) yes
C(21) C(22) 1.375(12) yes
C(23) C(25) 1.45(2) yes
C(24) C(25) 1.36(2) yes
C(26) C(27) 1.511(8) yes
C(26) C(31) 1.534(8) yes
C(28) C(45) 1.482(14) yes
C(29) C(30) 1.512(8) yes
C(29) C(38) 1.520(8) yes
C(31) C(32) 1.393(9) yes
C(31) C(36) 1.383(8) yes
C(32) C(33) 1.393(10) yes
C(33) C(34) 1.385(10) yes
C(34) C(35) 1.369(9) yes
C(35) C(36) 1.388(9) yes
C(38) C(39) 1.388(9) yes
C(38) C(42) 1.386(10) yes
C(39) C(40) 1.379(13) yes
C(40) C(41) 1.351(16) yes
C(41) C(43) 1.385(13) yes
C(42) C(43) 1.410(11) yes
C(1) H(39) 0.990 no
C(1) H(40) 0.990 no
C(6) H(21) 0.980 no
C(6) H(22) 0.980 no
C(6) H(23) 0.980 no
C(7) H(1) 0.950 no
C(8) H(2) 0.950 no
C(11) H(3) 0.950 no
C(12) H(4) 0.950 no
C(13) H(5) 0.950 no
C(14) H(6) 0.950 no
C(17) H(7) 0.950 no
C(18) H(8) 0.950 no
C(19) H(9) 0.950 no
C(20) H(10) 0.950 no
C(21) H(11) 0.950 no
C(22) H(12) 0.950 no
C(23) H(45) 0.990 no
C(23) H(46) 0.990 no
C(24) H(47) 0.990 no
C(24) H(48) 0.990 no
C(25) H(49) 1.000 no
C(26) H(43) 1.000 no
C(27) H(24) 0.980 no
C(27) H(25) 0.980 no
C(27) H(26) 0.980 no
C(28) H(41) 0.990 no
C(28) H(42) 0.990 no
C(29) H(44) 1.000 no
C(30) H(27) 0.980 no
C(30) H(28) 0.980 no
C(30) H(29) 0.980 no
C(33) H(13) 0.950 no
C(34) H(14) 0.950 no
C(35) H(15) 0.950 no
C(36) H(16) 0.950 no
C(37) H(30) 0.980 no
C(37) H(31) 0.980 no
C(37) H(32) 0.980 no
C(39) H(17) 0.950 no
C(40) H(18) 0.950 no
C(41) H(19) 0.950 no
C(43) H(20) 0.950 no
C(44) H(33) 0.980 no
C(44) H(34) 0.980 no
C(44) H(35) 0.980 no
C(45) H(36) 0.980 no
C(45) H(37) 0.980 no
C(45) H(38) 0.980 no

loop_
_geom_contact_atom_site_label_1
_geom_contact_atom_site_label_2
_geom_contact_distance
_geom_contact_site_symmetry_2
O(1) C(41) 3.591(16) 1_455
O(3) C(23) 3.344(9) 1_655
O(3) C(25) 3.293(17) 1_655
C(2) C(23) 3.390(10) 1_655
C(2) C(25) 3.568(18) 1_655
C(7) C(25) 3.541(19) 1_655
C(21) C(41) 3.436(10) 4_665
C(21) C(43) 3.580(10) 4_665
C(23) O(3) 3.344(9) 1_455
C(23) C(2) 3.390(10) 1_455
C(25) O(3) 3.293(17) 1_455
C(25) C(2) 3.568(18) 1_455
C(25) C(7) 3.541(19) 1_455
C(25) C(39) 3.22(2) 1_455
C(25) C(40) 3.40(2) 1_455
C(32) C(43) 3.562(15) 1_455
C(39) C(25) 3.22(2) 1_655
C(40) C(25) 3.40(2) 1_655
C(41) O(1) 3.591(16) 1_655
C(41) C(21) 3.436(10) 4_664
C(43) C(21) 3.580(10) 4_664
C(43) C(32) 3.562(15) 1_655
Pd(1) H(22) 3.449 3_645
Pd(1) H(39) 3.458 3_645
Pd(1) H(40) 3.467 3_645
Cl(1) H(11) 3.346 3_645
Cl(1) H(12) 2.808 3_645
Cl(1) H(18) 3.502 2_455
Cl(1) H(19) 2.905 2_455
Cl(1) H(30) 3.279 2_555
O(1) H(19) 3.441 1_455
O(1) H(20) 3.586 1_455
O(2) H(3) 3.181 3_655
O(2) H(4) 3.164 3_655
O(2) H(25) 3.158 1_655
O(3) H(45) 3.199 1_655
O(3) H(46) 3.389 1_655
O(3) H(49) 3.260 1_655
O(4) H(39) 3.260 3_645
O(5) H(25) 3.241 1_655
O(5) H(26) 3.509 1_655
C(1) H(45) 3.364 3_655
C(1) H(48) 3.496 3_655
C(2) H(39) 3.110 3_645
C(2) H(45) 2.853 1_655
C(3) H(39) 3.232 3_645
C(3) H(45) 3.169 1_655
C(4) H(14) 3.422 4_565
C(5) H(14) 3.436 4_565
C(6) H(8) 3.339 1_655
C(6) H(24) 3.411 1_655
C(6) H(26) 3.383 1_655
C(6) H(48) 3.376 3_655
C(7) H(12) 3.436 3_645
C(7) H(21) 3.096 3_645
C(7) H(39) 3.097 3_645
C(7) H(45) 3.146 1_655
C(7) H(48) 2.999 1_655
C(8) H(7) 3.357 3_645
C(8) H(21) 2.790 3_645
C(8) H(27) 3.538 3_645
C(8) H(39) 3.190 3_645
C(8) H(40) 3.527 3_745
C(8) H(48) 3.383 1_655
C(9) H(21) 3.461 3_645
C(9) H(39) 3.286 3_645
C(9) H(40) 3.573 3_745
C(9) H(41) 3.289 3_745
C(10) H(39) 3.302 3_645
C(10) H(41) 3.211 3_745
C(10) H(42) 3.488 3_645
C(11) H(16) 3.311 3_645
C(11) H(27) 3.329 3_645
C(11) H(34) 3.481 3_645
C(11) H(41) 3.367 3_745
C(11) H(44) 3.321 3_645
C(12) H(16) 3.186 3_645
C(12) H(34) 2.849 3_645
C(12) H(36) 3.000 3_745
C(12) H(37) 3.373 4_665
C(12) H(41) 3.370 3_745
C(13) H(15) 3.143 4_565
C(13) H(34) 3.544 3_645
C(13) H(36) 3.163 3_745
C(13) H(36) 3.426 4_665
C(13) H(37) 3.572 4_665
C(13) H(38) 3.479 4_665
C(13) H(41) 3.283 3_745
C(14) H(14) 3.484 4_565
C(14) H(15) 3.132 4_565
C(14) H(41) 3.224 3_745
C(14) H(42) 3.488 3_645
C(15) H(14) 3.444 4_565
C(16) H(2) 3.492 3_655
C(16) H(13) 3.257 4_565
C(16) H(14) 3.337 4_565
C(17) H(2) 2.976 3_655
C(17) H(13) 3.085 4_565
C(17) H(14) 3.218 4_565
C(18) H(10) 3.242 1_455
C(18) H(14) 3.296 4_565
C(18) H(23) 3.566 1_455
C(19) H(41) 3.362 3_745
C(19) H(45) 3.488 1_655
C(20) H(8) 3.303 1_655
C(20) H(14) 3.596 4_665
C(20) H(20) 3.493 4_665
C(21) H(19) 2.946 4_665
C(21) H(20) 3.240 4_665
C(21) H(21) 3.550 .
C(21) H(22) 3.318 .
C(22) H(1) 3.503 3_655
C(22) H(2) 3.583 3_655
C(22) H(13) 3.392 4_565
C(22) H(19) 3.138 4_665
C(22) H(21) 3.307 .
C(23) H(9) 3.571 1_455
C(23) H(28) 3.359 1_455
C(23) H(29) 3.405 1_455
C(23) H(40) 3.188 3_645
C(24) H(1) 3.265 1_455
C(24) H(22) 3.151 3_645
C(24) H(32) 3.418 2_455
C(24) H(40) 3.440 3_645
C(25) H(1) 3.322 1_455
C(25) H(17) 3.239 1_455
C(25) H(18) 3.555 1_455
C(27) H(23) 2.715 1_455
C(27) H(28) 3.222 1_455
C(27) H(33) 3.410 1_455
C(28) H(9) 3.307 3_755
C(29) H(3) 3.246 3_655
C(30) H(3) 3.194 3_655
C(30) H(24) 3.473 1_655
C(30) H(46) 3.071 1_655
C(31) H(20) 3.435 1_455
C(31) H(33) 3.296 1_455
C(32) H(20) 3.147 1_455
C(33) H(20) 3.299 1_455
C(34) H(6) 2.958 4_564
C(34) H(10) 3.356 4_664
C(35) H(4) 3.225 3_655
C(35) H(5) 3.306 4_564
C(35) H(6) 3.003 4_564
C(35) H(33) 3.269 1_455
C(35) H(37) 3.156 2_465
C(36) H(4) 3.157 3_655
C(36) H(33) 2.846 1_455
C(37) H(18) 2.952 2_455
C(37) H(19) 3.302 1_455
C(37) H(47) 3.163 2_555
C(38) H(49) 2.928 1_655
C(39) H(49) 2.320 1_655
C(40) H(31) 3.128 2_555
C(40) H(49) 2.433 1_655
C(41) H(11) 3.004 4_664
C(41) H(30) 3.090 1_655
C(41) H(49) 3.053 1_655
C(42) H(49) 3.462 1_655
C(43) H(11) 3.422 4_664
C(43) H(49) 3.520 1_655
C(44) H(4) 3.156 3_655
C(44) H(5) 3.150 4_664
C(44) H(25) 3.216 1_655
C(44) H(37) 3.568 2_465
C(44) H(38) 3.101 .
C(45) H(4) 3.287 4_664
C(45) H(5) 2.964 4_664
C(45) H(15) 3.230 2_565
C(45) H(33) 3.553 .
C(45) H(34) 3.547 .
C(45) H(34) 3.481 2_565
H(1) C(22) 3.503 3_645
H(1) C(24) 3.265 1_655
H(1) C(25) 3.322 1_655
H(1) H(7) 3.162 3_645
H(1) H(12) 2.685 3_645
H(1) H(21) 3.188 3_645
H(1) H(39) 3.551 3_645
H(1) H(45) 3.504 1_655
H(1) H(47) 3.593 1_655
H(1) H(48) 2.754 1_655
H(2) C(16) 3.492 3_645
H(2) C(17) 2.976 3_645
H(2) C(22) 3.583 3_645
H(2) H(7) 2.635 3_645
H(2) H(12) 3.271 3_645
H(2) H(21) 2.679 3_645
H(2) H(27) 2.763 3_645
H(2) H(48) 3.395 1_655
H(3) O(2) 3.181 3_645
H(3) C(29) 3.246 3_645
H(3) C(30) 3.194 3_645
H(3) H(16) 2.873 3_645
H(3) H(26) 2.936 3_645
H(3) H(27) 2.490 3_645
H(3) H(28) 3.529 3_645
H(3) H(34) 3.542 3_645
H(3) H(44) 2.441 3_645
H(4) O(2) 3.164 3_645
H(4) C(35) 3.225 3_645
H(4) C(36) 3.157 3_645
H(4) C(44) 3.156 3_645
H(4) C(45) 3.287 4_665
H(4) H(15) 2.788 3_645
H(4) H(16) 2.630 3_645
H(4) H(34) 2.412 3_645
H(4) H(36) 2.981 3_745
H(4) H(36) 3.336 4_665
H(4) H(37) 2.639 4_665
H(4) H(38) 3.399 4_665
H(4) H(44) 3.469 3_645
H(5) C(35) 3.306 4_565
H(5) C(44) 3.150 4_665
H(5) C(45) 2.964 4_665
H(5) H(15) 2.753 4_565
H(5) H(33) 2.867 4_665
H(5) H(34) 2.928 4_665
H(5) H(35) 3.125 4_665
H(5) H(36) 3.234 3_745
H(5) H(36) 2.707 4_665
H(5) H(37) 3.043 4_665
H(5) H(38) 2.652 4_665
H(6) C(34) 2.958 4_565
H(6) C(35) 3.003 4_565
H(6) H(14) 2.678 4_565
H(6) H(15) 2.713 4_565
H(6) H(35) 3.432 4_665
H(6) H(42) 3.574 3_645
H(7) C(8) 3.357 3_655
H(7) H(1) 3.162 3_655
H(7) H(2) 2.635 3_655
H(7) H(13) 2.879 4_565
H(7) H(22) 3.434 1_455
H(7) H(47) 3.546 3_555
H(7) H(48) 2.864 3_555
H(8) C(6) 3.339 1_455
H(8) C(20) 3.303 1_455
H(8) H(10) 2.980 1_455
H(8) H(11) 3.543 1_455
H(8) H(22) 3.091 1_455
H(8) H(23) 2.712 1_455
H(9) C(23) 3.571 1_655
H(9) C(28) 3.307 3_745
H(9) H(41) 2.523 3_745
H(9) H(42) 3.219 3_745
H(9) H(45) 2.837 1_655
H(9) H(46) 3.498 1_655
H(10) C(18) 3.242 1_655
H(10) C(34) 3.356 4_665
H(10) H(8) 2.980 1_655
H(10) H(14) 2.685 4_665
H(10) H(42) 3.351 3_745
H(11) Cl(1) 3.346 3_655
H(11) C(41) 3.004 4_665
H(11) C(43) 3.422 4_665
H(11) H(8) 3.543 1_655
H(11) H(19) 2.556 4_665
H(11) H(20) 3.341 4_665
H(11) H(22) 2.997 .
H(12) Cl(1) 2.808 3_655
H(12) C(7) 3.436 3_655
H(12) H(1) 2.685 3_655
H(12) H(2) 3.271 3_655
H(12) H(13) 3.243 4_565
H(12) H(19) 2.887 4_665
H(12) H(21) 3.230 .
H(12) H(22) 3.549 .
H(12) H(30) 3.248 4_565
H(13) C(16) 3.257 4_564
H(13) C(17) 3.085 4_564
H(13) C(22) 3.392 4_564
H(13) H(7) 2.879 4_564
H(13) H(12) 3.243 4_564
H(13) H(47) 3.564 2_555
H(14) C(4) 3.422 4_564
H(14) C(5) 3.436 4_564
H(14) C(14) 3.484 4_564
H(14) C(15) 3.444 4_564
H(14) C(16) 3.337 4_564
H(14) C(17) 3.218 4_564
H(14) C(18) 3.296 4_564
H(14) C(20) 3.596 4_664
H(14) H(6) 2.678 4_564
H(14) H(10) 2.685 4_664
H(14) H(42) 3.507 2_465
H(15) C(13) 3.143 4_564
H(15) C(14) 3.132 4_564
H(15) C(45) 3.230 2_465
H(15) H(4) 2.788 3_655
H(15) H(5) 2.753 4_564
H(15) H(6) 2.713 4_564
H(15) H(33) 3.487 1_455
H(15) H(36) 3.456 1_455
H(15) H(37) 2.368 2_465
H(15) H(38) 3.373 2_465
H(15) H(42) 3.455 2_465
H(16) C(11) 3.311 3_655
H(16) C(12) 3.186 3_655
H(16) H(3) 2.873 3_655
H(16) H(4) 2.630 3_655
H(16) H(33) 2.819 1_455
H(16) H(36) 3.175 1_455
H(17) C(25) 3.239 1_655
H(17) H(49) 2.522 1_655
H(18) Cl(1) 3.502 2_555
H(18) C(25) 3.555 1_655
H(18) C(37) 2.952 2_555
H(18) H(30) 2.912 2_555
H(18) H(31) 2.237 2_555
H(18) H(32) 3.339 2_555
H(18) H(47) 3.472 1_655
H(18) H(49) 2.719 1_655
H(19) Cl(1) 2.905 2_555
H(19) O(1) 3.441 1_655
H(19) C(21) 2.946 4_664
H(19) C(22) 3.138 4_664
H(19) C(37) 3.302 1_655
H(19) H(11) 2.556 4_664
H(19) H(12) 2.887 4_664
H(19) H(30) 2.466 1_655
H(19) H(31) 3.478 2_555
H(20) O(1) 3.586 1_655
H(20) C(20) 3.493 4_664
H(20) C(21) 3.240 4_664
H(20) C(31) 3.435 1_655
H(20) C(32) 3.147 1_655
H(20) C(33) 3.299 1_655
H(20) H(11) 3.341 4_664
H(21) C(7) 3.096 3_655
H(21) C(8) 2.790 3_655
H(21) C(9) 3.461 3_655
H(21) C(21) 3.550 .
H(21) C(22) 3.307 .
H(21) H(1) 3.188 3_655
H(21) H(2) 2.679 3_655
H(21) H(12) 3.230 .
H(21) H(27) 3.377 .
H(22) Pd(1) 3.449 3_655
H(22) C(21) 3.318 .
H(22) C(24) 3.151 3_655
H(22) H(7) 3.434 1_655
H(22) H(8) 3.091 1_655
H(22) H(11) 2.997 .
H(22) H(12) 3.549 .
H(22) H(47) 3.596 3_655
H(22) H(48) 2.573 3_655
H(23) C(18) 3.566 1_655
H(23) C(27) 2.715 1_655
H(23) H(8) 2.712 1_655
H(23) H(24) 2.482 1_655
H(23) H(25) 2.777 1_655
H(23) H(26) 2.437 1_655
H(24) C(6) 3.411 1_455
H(24) C(30) 3.473 1_455
H(24) H(23) 2.482 1_455
H(24) H(28) 2.559 1_455
H(25) O(2) 3.158 1_455
H(25) O(5) 3.241 1_455
H(25) C(44) 3.216 1_455
H(25) H(23) 2.777 1_455
H(25) H(28) 3.076 1_455
H(25) H(33) 2.485 1_455
H(26) O(5) 3.509 1_455
H(26) C(6) 3.383 1_455
H(26) H(3) 2.936 3_655
H(26) H(23) 2.437 1_455
H(27) C(8) 3.538 3_655
H(27) C(11) 3.329 3_655
H(27) H(2) 2.763 3_655
H(27) H(3) 2.490 3_655
H(27) H(21) 3.377 .
H(28) C(23) 3.359 1_655
H(28) C(27) 3.222 1_655
H(28) H(3) 3.529 3_655
H(28) H(24) 2.559 1_655
H(28) H(25) 3.076 1_655
H(28) H(43) 3.493 1_655
H(28) H(46) 2.492 1_655
H(28) H(49) 3.554 1_655
H(29) C(23) 3.405 1_655
H(29) H(45) 3.492 1_655
H(29) H(46) 2.803 1_655
H(30) Cl(1) 3.279 2_455
H(30) C(41) 3.090 1_455
H(30) H(12) 3.248 4_564
H(30) H(18) 2.912 2_455
H(30) H(19) 2.466 1_455
H(30) H(47) 3.311 2_555
H(31) C(40) 3.128 2_455
H(31) H(18) 2.237 2_455
H(31) H(19) 3.478 2_455
H(31) H(47) 3.265 2_555
H(32) C(24) 3.418 2_555
H(32) H(18) 3.339 2_455
H(32) H(47) 2.462 2_555
H(33) C(27) 3.410 1_655
H(33) C(31) 3.296 1_655
H(33) C(35) 3.269 1_655
H(33) C(36) 2.846 1_655
H(33) C(45) 3.553 .
H(33) H(5) 2.867 4_664
H(33) H(15) 3.487 1_655
H(33) H(16) 2.819 1_655
H(33) H(25) 2.485 1_655
H(33) H(36) 3.538 .
H(33) H(38) 2.736 .
H(34) C(11) 3.481 3_655
H(34) C(12) 2.849 3_655
H(34) C(13) 3.544 3_655
H(34) C(45) 3.547 .
H(34) C(45) 3.481 2_465
H(34) H(3) 3.542 3_655
H(34) H(4) 2.412 3_655
H(34) H(5) 2.928 4_664
H(34) H(36) 3.135 2_465
H(34) H(37) 2.917 2_465
H(34) H(38) 2.586 .
H(35) H(5) 3.125 4_664
H(35) H(6) 3.432 4_664
H(35) H(37) 3.366 2_465
H(36) C(12) 3.000 3_755
H(36) C(13) 3.163 3_755
H(36) C(13) 3.426 4_664
H(36) H(4) 2.981 3_755
H(36) H(4) 3.336 4_664
H(36) H(5) 3.234 3_755
H(36) H(5) 2.707 4_664
H(36) H(15) 3.456 1_655
H(36) H(16) 3.175 1_655
H(36) H(33) 3.538 .
H(36) H(34) 3.135 2_565
H(37) C(12) 3.373 4_664
H(37) C(13) 3.572 4_664
H(37) C(35) 3.156 2_565
H(37) C(44) 3.568 2_565
H(37) H(4) 2.639 4_664
H(37) H(5) 3.043 4_664
H(37) H(15) 2.368 2_565
H(37) H(34) 2.917 2_565
H(37) H(35) 3.366 2_565
H(38) C(13) 3.479 4_664
H(38) C(44) 3.101 .
H(38) H(4) 3.399 4_664
H(38) H(5) 2.652 4_664
H(38) H(15) 3.373 2_565
H(38) H(33) 2.736 .
H(38) H(34) 2.586 .
H(39) Pd(1) 3.458 3_655
H(39) O(4) 3.260 3_655
H(39) C(2) 3.110 3_655
H(39) C(3) 3.232 3_655
H(39) C(7) 3.097 3_655
H(39) C(8) 3.190 3_655
H(39) C(9) 3.286 3_655
H(39) C(10) 3.302 3_655
H(39) H(1) 3.551 3_655
H(39) H(45) 3.413 3_655
H(40) Pd(1) 3.467 3_655
H(40) C(8) 3.527 3_755
H(40) C(9) 3.573 3_755
H(40) C(23) 3.188 3_655
H(40) C(24) 3.440 3_655
H(40) H(45) 2.487 3_655
H(40) H(48) 2.811 3_655
H(41) C(9) 3.289 3_755
H(41) C(10) 3.211 3_755
H(41) C(11) 3.367 3_755
H(41) C(12) 3.370 3_755
H(41) C(13) 3.283 3_755
H(41) C(14) 3.224 3_755
H(41) C(19) 3.362 3_755
H(41) H(9) 2.523 3_755
H(42) C(10) 3.488 3_655
H(42) C(14) 3.488 3_655
H(42) H(6) 3.574 3_655
H(42) H(9) 3.219 3_755
H(42) H(10) 3.351 3_755
H(42) H(14) 3.507 2_565
H(42) H(15) 3.455 2_565
H(43) H(28) 3.493 1_455
H(44) C(11) 3.321 3_655
H(44) H(3) 2.441 3_655
H(44) H(4) 3.469 3_655
H(45) O(3) 3.199 1_455
H(45) C(1) 3.364 3_645
H(45) C(2) 2.853 1_455
H(45) C(3) 3.169 1_455
H(45) C(7) 3.146 1_455
H(45) C(19) 3.488 1_455
H(45) H(1) 3.504 1_455
H(45) H(9) 2.837 1_455
H(45) H(29) 3.492 1_455
H(45) H(39) 3.413 3_645
H(45) H(40) 2.487 3_645
H(46) O(3) 3.389 1_455
H(46) C(30) 3.071 1_455
H(46) H(9) 3.498 1_455
H(46) H(28) 2.492 1_455
H(46) H(29) 2.803 1_455
H(47) C(37) 3.163 2_455
H(47) H(1) 3.593 1_455
H(47) H(7) 3.546 3_545
H(47) H(13) 3.564 2_455
H(47) H(18) 3.472 1_455
H(47) H(22) 3.596 3_645
H(47) H(30) 3.311 2_455
H(47) H(31) 3.265 2_455
H(47) H(32) 2.462 2_455
H(48) C(1) 3.496 3_645
H(48) C(6) 3.376 3_645
H(48) C(7) 2.999 1_455
H(48) C(8) 3.383 1_455
H(48) H(1) 2.754 1_455
H(48) H(2) 3.395 1_455
H(48) H(7) 2.864 3_545
H(48) H(22) 2.573 3_645
H(48) H(40) 2.811 3_645
H(49) O(3) 3.260 1_455
H(49) C(38) 2.928 1_455
H(49) C(39) 2.320 1_455
H(49) C(40) 2.433 1_455
H(49) C(41) 3.053 1_455
H(49) C(42) 3.462 1_455
H(49) C(43) 3.520 1_455
H(49) H(17) 2.522 1_455
H(49) H(18) 2.719 1_455
H(49) H(28) 3.554 1_455

loop_
_geom_torsion_atom_site_label_1
_geom_torsion_atom_site_label_2
_geom_torsion_atom_site_label_3
_geom_torsion_atom_site_label_4
_geom_torsion
Cl(1) Pd(1) P(1) O(3) -27.02(17)
Cl(1) Pd(1) P(1) O(4) -140.53(17)
Cl(1) Pd(1) P(1) N(1) 92.6(2)
Cl(1) Pd(1) C(23) C(25) -40.5(18)
Cl(1) Pd(1) C(24) C(25) -149.0(11)
Cl(1) Pd(1) C(25) C(23) 168.1(5)
Cl(1) Pd(1) C(25) C(24) 41.3(15)
P(1) Pd(1) C(23) C(25) 151.6(9)
C(23) Pd(1) P(1) O(3) 150.0(3)
C(23) Pd(1) P(1) O(4) 36.5(3)
C(23) Pd(1) P(1) N(1) -90.4(3)
P(1) Pd(1) C(24) C(25) 44(2)
C(24) Pd(1) P(1) O(3) 140.1(19)
C(24) Pd(1) P(1) O(4) 26.6(19)
C(24) Pd(1) P(1) N(1) -100.3(19)
P(1) Pd(1) C(25) C(23) -37.5(11)
P(1) Pd(1) C(25) C(24) -164.3(12)
C(25) Pd(1) P(1) O(3) 172.6(6)
C(25) Pd(1) P(1) O(4) 59.1(6)
C(25) Pd(1) P(1) N(1) -67.8(6)
C(23) Pd(1) C(24) C(25) 33.2(11)
C(24) Pd(1) C(23) C(25) -31.6(11)
C(23) Pd(1) C(25) C(24) -126.8(17)
C(24) Pd(1) C(25) C(23) 126.8(17)
Pd(1) P(1) O(3) C(2) -70.4(3)
Pd(1) P(1) O(4) C(5) 168.5(3)
Pd(1) P(1) N(1) C(26) 39.6(4)
Pd(1) P(1) N(1) C(29) -139.6(3)
O(3) P(1) O(4) C(5) 44.3(4)
O(4) P(1) O(3) C(2) 47.5(3)
O(3) P(1) N(1) C(26) 168.0(3)
O(3) P(1) N(1) C(29) -11.2(4)
N(1) P(1) O(3) C(2) 161.8(3)
O(4) P(1) N(1) C(26) -86.0(4)
O(4) P(1) N(1) C(29) 94.8(4)
N(1) P(1) O(4) C(5) -61.7(4)
C(37) O(1) C(32) C(31) -173.9(10)
C(37) O(1) C(32) C(33) 5.6(16)
C(44) O(2) C(42) C(38) -171.7(6)
C(44) O(2) C(42) C(43) 6.2(10)
P(1) O(3) C(2) C(3) -78.9(6)
P(1) O(3) C(2) C(7) 101.6(5)
P(1) O(4) C(5) C(4) -69.3(6)
P(1) O(4) C(5) C(18) 112.2(5)
C(1) O(5) C(28) C(45) -170.8(11)
C(28) O(5) C(1) C(6) -178.8(10)
P(1) N(1) C(26) C(27) 94.4(5)
P(1) N(1) C(26) C(31) -138.6(4)
P(1) N(1) C(29) C(30) -45.4(6)
P(1) N(1) C(29) C(38) 86.3(5)
C(26) N(1) C(29) C(30) 135.5(5)
C(26) N(1) C(29) C(38) -92.9(5)
C(29) N(1) C(26) C(27) -86.3(5)
C(29) N(1) C(26) C(31) 40.7(6)
O(3) C(2) C(3) C(4) 2.6(8)
O(3) C(2) C(3) C(10) -179.7(5)
O(3) C(2) C(7) C(8) 178.0(6)
C(3) C(2) C(7) C(8) -1.5(10)
C(7) C(2) C(3) C(4) -177.9(6)
C(7) C(2) C(3) C(10) -0.2(6)
C(2) C(3) C(4) C(5) 53.8(7)
C(2) C(3) C(4) C(15) -123.1(6)
C(2) C(3) C(10) C(9) 1.6(8)
C(2) C(3) C(10) C(14) -176.2(5)
C(4) C(3) C(10) C(9) 179.2(5)
C(4) C(3) C(10) C(14) 1.5(9)
C(10) C(3) C(4) C(5) -123.8(6)
C(10) C(3) C(4) C(15) 59.3(8)
C(3) C(4) C(5) O(4) -6.6(7)
C(3) C(4) C(5) C(18) 171.8(5)
C(3) C(4) C(15) C(16) -175.4(5)
C(3) C(4) C(15) C(19) 8.3(8)
C(5) C(4) C(15) C(16) 7.8(7)
C(5) C(4) C(15) C(19) -168.6(5)
C(15) C(4) C(5) O(4) 170.4(4)
C(15) C(4) C(5) C(18) -11.2(8)
O(4) C(5) C(18) C(17) -175.0(5)
C(4) C(5) C(18) C(17) 6.5(9)
C(2) C(7) C(8) C(9) 1.8(11)
C(7) C(8) C(9) C(10) -0.5(9)
C(7) C(8) C(9) C(11) 176.5(7)
C(8) C(9) C(10) C(3) -1.2(9)
C(8) C(9) C(10) C(14) 176.6(6)
C(8) C(9) C(11) C(12) -177.5(7)
C(10) C(9) C(11) C(12) -0.5(8)
C(11) C(9) C(10) C(3) -178.3(6)
C(11) C(9) C(10) C(14) -0.5(8)
C(3) C(10) C(14) C(13) 179.5(5)
C(9) C(10) C(14) C(13) 1.8(9)
C(9) C(11) C(12) C(13) 0.2(9)
C(11) C(12) C(13) C(14) 1.2(11)
C(12) C(13) C(14) C(10) -2.1(9)
C(4) C(15) C(16) C(17) -0.0(8)
C(4) C(15) C(16) C(22) -177.9(5)
C(4) C(15) C(19) C(20) 177.2(6)
C(16) C(15) C(19) C(20) 0.9(9)
C(19) C(15) C(16) C(17) 176.5(5)
C(19) C(15) C(16) C(22) -1.4(8)
C(15) C(16) C(17) C(18) -4.8(8)
C(15) C(16) C(22) C(21) 1.8(9)
C(17) C(16) C(22) C(21) -176.1(6)
C(22) C(16) C(17) C(18) 173.0(6)
C(16) C(17) C(18) C(5) 1.8(9)
C(15) C(19) C(20) C(21) -0.7(10)
C(19) C(20) C(21) C(22) 1.0(11)
C(20) C(21) C(22) C(16) -1.6(10)
Pd(1) C(23) C(25) C(24) 53.3(12)
Pd(1) C(24) C(25) C(23) -54.3(12)
N(1) C(26) C(31) C(32) 83.0(8)
N(1) C(26) C(31) C(36) -100.5(7)
C(27) C(26) C(31) C(32) -151.9(7)
C(27) C(26) C(31) C(36) 24.6(9)
N(1) C(29) C(38) C(39) -26.4(9)
N(1) C(29) C(38) C(42) 154.2(6)
C(30) C(29) C(38) C(39) 106.8(8)
C(30) C(29) C(38) C(42) -72.6(7)
C(26) C(31) C(32) O(1) -0.8(11)
C(26) C(31) C(32) C(33) 179.6(7)
C(26) C(31) C(36) C(35) -178.3(6)
C(32) C(31) C(36) C(35) -1.8(11)
C(36) C(31) C(32) O(1) -177.4(7)
C(36) C(31) C(32) C(33) 3.0(13)
O(1) C(32) C(33) C(34) 179.8(7)
C(31) C(32) C(33) C(34) -0.7(11)
C(32) C(33) C(34) C(35) -3.0(13)
C(33) C(34) C(35) C(36) 4.2(12)
C(34) C(35) C(36) C(31) -1.8(11)
C(29) C(38) C(39) C(40) 179.3(9)
C(29) C(38) C(42) O(2) -2.6(10)
C(29) C(38) C(42) C(43) 179.5(7)
C(39) C(38) C(42) O(2) 177.9(7)
C(39) C(38) C(42) C(43) 0.0(11)
C(42) C(38) C(39) C(40) -1.3(14)
C(38) C(39) C(40) C(41) 1.6(18)
C(39) C(40) C(41) C(43) -0.4(14)
C(40) C(41) C(43) C(42) -0.8(14)
O(2) C(42) C(43) C(41) -176.7(8)
C(38) C(42) C(43) C(41) 1.0(13)
